data_4315444
loop_
_publ_author_name
'Anna M. Makal'
'Damian Pla\.zuk'
'Janusz Zakrzewski'
'Bogus\/law Misterkiewicz'
'Krzysztof Wo\'zniak'

_publ_section_title
;
 Experimental Charge Density Analysis of Symmetrically Substituted
 Ferrocene Derivatives
;
_journal_name_full 'Inorganic Chemistry'
_journal_page_first 4046
_journal_page_last 4059
_journal_paper_doi 10.1021/ic9019958
_journal_volume 49
_journal_year 2010
_chemical_formula_sum 'C14 H14 Fe O2'
_chemical_formula_weight 270.10
_chemical_name_systematic
;
 ?
;
_space_group_IT_number 14
_symmetry_cell_setting monoclinic
_symmetry_space_group_name_Hall '-P 2ybc'
_symmetry_space_group_name_H-M 'P 1 21/c 1'
_atom_sites_solution_hydrogens geom
_atom_sites_solution_primary direct
_atom_sites_solution_secondary difmap
_audit_creation_method SHELXL-97
_cell_angle_alpha 90.00
_cell_angle_beta 90.7290(10)
_cell_angle_gamma 90.00
_cell_formula_units_Z 4
_cell_length_a 5.79960(10)
_cell_length_b 12.9042(3)
_cell_length_c 14.8381(4)
_cell_measurement_reflns_used 53987
_cell_measurement_temperature 90(2)
_cell_measurement_theta_max 55.760
_cell_measurement_theta_min 2.092
_cell_volume 1110.38(4)
_computing_cell_refinement 'Bruker SMART'
_computing_data_collection 'Bruker SMART'
_computing_data_reduction 'Bruker SAINT'
_computing_structure_refinement 'SHELXL-97 (Sheldrick, 1997)'
_computing_structure_solution 'SHELXS-97 (Sheldrick, 2008)'
_diffrn_ambient_temperature 90(2)
_diffrn_measured_fraction_theta_full 1.000
_diffrn_measured_fraction_theta_max 1.000
_diffrn_measurement_device_type 'CCD area detector'
_diffrn_measurement_method 'omega scans'
_diffrn_radiation_monochromator graphite
_diffrn_radiation_source 'TXS rotating anode'
_diffrn_radiation_type MoK\a
_diffrn_radiation_wavelength 0.71073
_diffrn_reflns_av_R_equivalents 0.0294
_diffrn_reflns_av_sigmaI/netI 0.0176
_diffrn_reflns_limit_h_max -13
_diffrn_reflns_limit_h_min 12
_diffrn_reflns_limit_k_max -30
_diffrn_reflns_limit_k_min 27
_diffrn_reflns_limit_l_max -33
_diffrn_reflns_limit_l_min 24
_diffrn_reflns_number 5837
_diffrn_reflns_theta_full 55.760
_diffrn_reflns_theta_max 55.760
_diffrn_reflns_theta_min 2.092
_exptl_absorpt_coefficient_mu 1.342
_exptl_absorpt_correction_T_max 0.9845
_exptl_absorpt_correction_T_min 0.8751
_exptl_absorpt_correction_type numeric
_exptl_absorpt_process_details
;
 'Sheldrick, G. M. (1996). SADABS. University of Goettingen, Germany.'
;
_exptl_crystal_colour orange
_exptl_crystal_density_diffrn 1.616
_exptl_crystal_density_method 'not measured'
_exptl_crystal_description prismatic
_exptl_crystal_F_000 560
_exptl_crystal_size_max 0.12
_exptl_crystal_size_mid 0.08
_exptl_crystal_size_min 0.03
_refine_diff_density_max 2.048
_refine_diff_density_min -0.729
_refine_diff_density_rms 0.100
_refine_ls_extinction_expression Fc^*^=kFc[1+0.001xFc^2^\l^3^/sin(2\q)]^-1/4^
_refine_ls_extinction_method none
_refine_ls_goodness_of_fit_ref 1.071
_refine_ls_hydrogen_treatment mixed
_refine_ls_matrix_type full
_refine_ls_number_parameters 188
_refine_ls_number_reflns 14275
_refine_ls_number_restraints 0
_refine_ls_restrained_S_all 1.071
_refine_ls_R_factor_all 0.0435
_refine_ls_R_factor_gt 0.0313
_refine_ls_shift/su_max 0.003
_refine_ls_shift/su_mean 0.000
_refine_ls_structure_factor_coef Fsqd
_refine_ls_weighting_details 'calc w=1/[\s^2^(Fo^2^)+(0.0333P)^2^+0.2071P] where P=(Fo^2^+2Fc^2^)/3'
_refine_ls_weighting_scheme calc
_refine_ls_wR_factor_gt 0.0698
_refine_ls_wR_factor_ref 0.0784
_reflns_number_gt 11698
_reflns_number_total 14275
_reflns_threshold_expression >2sigma(I)
_cod_data_source_file ic9019958_si_003_1.cif
_cod_data_source_block fccoch3_structural
_cod_database_code 4315444

loop_
_symmetry_equiv_pos_as_xyz
'x, y, z'
'-x, y+1/2, -z+1/2'
'-x, -y, -z'
'x, -y-1/2, z-1/2'

loop_
_atom_site_label
_atom_site_type_symbol
_atom_site_fract_x
_atom_site_fract_y
_atom_site_fract_z
_atom_site_U_iso_or_equiv
_atom_site_adp_type
_atom_site_occupancy
_atom_site_symmetry_multiplicity
_atom_site_calc_flag
_atom_site_refinement_flags
_atom_site_disorder_assembly
_atom_site_disorder_group
Fe1 Fe 0.242210(16) 0.031541(8) 0.250645(6) 0.00726(3) Uani 1 1 d . . .
O1 O 0.66910(11) 0.12097(6) 0.07140(4) 0.01716(11) Uani 1 1 d . . .
O2 O 0.54087(10) -0.12150(5) 0.42483(4) 0.01595(11) Uani 1 1 d . . .
C1 C 0.38451(11) 0.14959(5) 0.18010(5) 0.00924(10) Uani 1 1 d . . .
C2 C 0.51944(12) 0.12917(6) 0.26016(5) 0.01063(10) Uani 1 1 d . . .
C3 C 0.37401(13) 0.14394(6) 0.33578(5) 0.01158(11) Uani 1 1 d . . .
C4 C 0.15066(13) 0.17382(6) 0.30297(5) 0.01163(11) Uani 1 1 d . . .
C5 C 0.15480(12) 0.17658(6) 0.20730(5) 0.01042(10) Uani 1 1 d . . .
C6 C 0.46448(12) 0.13595(6) 0.08699(5) 0.01107(11) Uani 1 1 d . . .
C7 C 0.28781(14) 0.14150(8) 0.01205(6) 0.01710(13) Uani 1 1 d . . .
H7A H 0.2381 0.2135 0.0039 0.026 Uiso 1 1 calc R . .
H7B H 0.1546 0.0985 0.0274 0.026 Uiso 1 1 calc R . .
H7C H 0.3557 0.1161 -0.0439 0.026 Uiso 1 1 calc R . .
C8 C 0.23635(12) -0.10540(5) 0.31883(5) 0.00956(10) Uani 1 1 d . . .
C9 C 0.36859(12) -0.11565(5) 0.23790(5) 0.01087(11) Uani 1 1 d . . .
C10 C 0.22007(13) -0.09268(6) 0.16330(5) 0.01176(11) Uani 1 1 d . . .
C11 C -0.00238(12) -0.06692(6) 0.19719(5) 0.01172(11) Uani 1 1 d . . .
C12 C 0.00563(12) -0.07533(6) 0.29288(5) 0.01041(10) Uani 1 1 d . . .
C13 C 0.33206(12) -0.11523(6) 0.41089(5) 0.01105(11) Uani 1 1 d . . .
C14 C 0.16748(14) -0.12178(8) 0.48859(6) 0.01704(14) Uani 1 1 d . . .
H14A H 0.1750 -0.1912 0.5152 0.026 Uiso 1 1 calc R . .
H14B H 0.0102 -0.1081 0.4668 0.026 Uiso 1 1 calc R . .
H14C H 0.2104 -0.0702 0.5343 0.026 Uiso 1 1 calc R . .
H2 H 0.668(3) 0.1061(13) 0.2625(11) 0.024(4) Uiso 1 1 d . . .
H3 H 0.413(3) 0.1338(12) 0.3974(10) 0.018(3) Uiso 1 1 d . . .
H4 H 0.020(3) 0.1895(13) 0.3390(10) 0.022(4) Uiso 1 1 d . . .
H5 H 0.035(3) 0.1932(13) 0.1695(10) 0.020(4) Uiso 1 1 d . . .
H9 H 0.519(3) -0.1398(12) 0.2347(10) 0.018(3) Uiso 1 1 d . . .
H10 H 0.261(3) -0.0930(13) 0.1017(11) 0.022(4) Uiso 1 1 d . . .
H11 H -0.128(3) -0.0420(12) 0.1646(11) 0.022(4) Uiso 1 1 d . . .
H12 H -0.117(3) -0.0626(13) 0.3309(11) 0.021(4) Uiso 1 1 d . . .

loop_
_atom_site_aniso_label
_atom_site_aniso_U_11
_atom_site_aniso_U_22
_atom_site_aniso_U_33
_atom_site_aniso_U_23
_atom_site_aniso_U_13
_atom_site_aniso_U_12
Fe1 0.00715(5) 0.00698(5) 0.00765(5) 0.00017(3) -0.00023(3) -0.00031(2)
O1 0.0116(2) 0.0249(3) 0.0151(2) 0.0008(2) 0.00295(18) 0.0014(2)
O2 0.0106(2) 0.0211(3) 0.0161(2) 0.0039(2) -0.00151(17) 0.00101(18)
C1 0.0094(2) 0.0092(2) 0.0091(2) 0.00087(19) -0.00011(18) -0.00051(18)
C2 0.0094(2) 0.0114(2) 0.0110(3) 0.0001(2) -0.00158(19) -0.00169(19)
C3 0.0136(3) 0.0112(3) 0.0099(3) -0.0013(2) -0.0013(2) -0.0019(2)
C4 0.0126(3) 0.0105(2) 0.0119(3) -0.0010(2) 0.0017(2) 0.0010(2)
C5 0.0104(2) 0.0096(2) 0.0112(3) 0.0009(2) 0.00001(19) 0.00145(19)
C6 0.0112(2) 0.0114(3) 0.0107(3) 0.0007(2) 0.00068(19) -0.00088(19)
C7 0.0156(3) 0.0248(4) 0.0109(3) 0.0004(3) -0.0018(2) -0.0010(3)
C8 0.0093(2) 0.0092(2) 0.0102(2) 0.0012(2) 0.00049(18) -0.00048(18)
C9 0.0117(2) 0.0089(2) 0.0121(3) -0.0001(2) 0.0020(2) 0.00042(19)
C10 0.0140(3) 0.0110(3) 0.0103(3) -0.0016(2) 0.0005(2) -0.0014(2)
C11 0.0111(2) 0.0125(3) 0.0116(3) -0.0007(2) -0.00165(19) -0.0025(2)
C12 0.0088(2) 0.0112(3) 0.0113(3) 0.0007(2) 0.00016(18) -0.00134(18)
C13 0.0112(2) 0.0106(2) 0.0114(3) 0.0019(2) 0.00001(19) 0.00060(19)
C14 0.0153(3) 0.0245(4) 0.0114(3) 0.0027(3) 0.0024(2) 0.0034(3)

loop_
_atom_type_symbol
_atom_type_description
_atom_type_scat_dispersion_real
_atom_type_scat_dispersion_imag
_atom_type_scat_source
C C 0.0033 0.0016 'International Tables Vol C Tables 4.2.6.8 and 6.1.1.4'
H H 0.0000 0.0000 'International Tables Vol C Tables 4.2.6.8 and 6.1.1.4'
O O 0.0106 0.0060 'International Tables Vol C Tables 4.2.6.8 and 6.1.1.4'
Fe Fe 0.3463 0.8444 'International Tables Vol C Tables 4.2.6.8 and 6.1.1.4'

loop_
_geom_angle_atom_site_label_1
_geom_angle_atom_site_label_2
_geom_angle_atom_site_label_3
_geom_angle
_geom_angle_site_symmetry_1
_geom_angle_site_symmetry_3
_geom_angle_publ_flag
C1 Fe1 C8 156.47(3) . . ?
C1 Fe1 C5 41.42(3) . . ?
C8 Fe1 C5 161.18(3) . . ?
C1 Fe1 C9 120.05(3) . . ?
C8 Fe1 C9 41.28(3) . . ?
C5 Fe1 C9 155.54(3) . . ?
C1 Fe1 C2 41.33(3) . . ?
C8 Fe1 C2 121.20(3) . . ?
C5 Fe1 C2 69.45(3) . . ?
C9 Fe1 C2 107.21(3) . . ?
C1 Fe1 C12 160.24(3) . . ?
C8 Fe1 C12 41.30(3) . . ?
C5 Fe1 C12 123.30(3) . . ?
C9 Fe1 C12 69.23(3) . . ?
C2 Fe1 C12 157.21(3) . . ?
C1 Fe1 C11 123.23(3) . . ?
C8 Fe1 C11 68.88(3) . . ?
C5 Fe1 C11 106.12(3) . . ?
C9 Fe1 C11 68.70(3) . . ?
C2 Fe1 C11 160.88(3) . . ?
C12 Fe1 C11 40.60(3) . . ?
C1 Fe1 C3 68.80(3) . . ?
C8 Fe1 C3 108.31(3) . . ?
C5 Fe1 C3 68.72(3) . . ?
C9 Fe1 C3 125.37(3) . . ?
C2 Fe1 C3 40.58(3) . . ?
C12 Fe1 C3 122.00(3) . . ?
C11 Fe1 C3 156.75(3) . . ?
C1 Fe1 C10 106.35(3) . . ?
C8 Fe1 C10 68.70(3) . . ?
C5 Fe1 C10 120.07(3) . . ?
C9 Fe1 C10 40.57(3) . . ?
C2 Fe1 C10 124.33(3) . . ?
C12 Fe1 C10 68.46(3) . . ?
C11 Fe1 C10 40.61(3) . . ?
C3 Fe1 C10 161.73(3) . . ?
C1 Fe1 C4 68.58(3) . . ?
C8 Fe1 C4 125.35(3) . . ?
C5 Fe1 C4 40.47(3) . . ?
C9 Fe1 C4 162.61(3) . . ?
C2 Fe1 C4 68.42(3) . . ?
C12 Fe1 C4 107.88(3) . . ?
C11 Fe1 C4 120.99(3) . . ?
C3 Fe1 C4 40.55(3) . . ?
C10 Fe1 C4 155.78(3) . . ?
C2 C1 C5 107.97(6) . . ?
C2 C1 C6 125.31(6) . . ?
C5 C1 C6 126.52(6) . . ?
C2 C1 Fe1 69.95(4) . . ?
C5 C1 Fe1 69.71(4) . . ?
C6 C1 Fe1 121.93(5) . . ?
C3 C2 C1 107.73(6) . . ?
C3 C2 Fe1 70.38(4) . . ?
C1 C2 Fe1 68.72(4) . . ?
C2 C3 C4 108.08(6) . . ?
C2 C3 Fe1 69.04(4) . . ?
C4 C3 Fe1 69.79(4) . . ?
C5 C4 C3 108.67(6) . . ?
C5 C4 Fe1 68.84(4) . . ?
C3 C4 Fe1 69.66(4) . . ?
C4 C5 C1 107.55(6) . . ?
C4 C5 Fe1 70.69(4) . . ?
C1 C5 Fe1 68.86(4) . . ?
O1 C6 C1 120.81(7) . . ?
O1 C6 C7 121.29(7) . . ?
C1 C6 C7 117.90(6) . . ?
C9 C8 C12 107.74(6) . . ?
C9 C8 C13 124.56(6) . . ?
C12 C8 C13 127.48(6) . . ?
C9 C8 Fe1 69.68(4) . . ?
C12 C8 Fe1 69.81(4) . . ?
C13 C8 Fe1 121.79(5) . . ?
C10 C9 C8 107.80(6) . . ?
C10 C9 Fe1 70.42(4) . . ?
C8 C9 Fe1 69.03(4) . . ?
C9 C10 C11 108.33(6) . . ?
C9 C10 Fe1 69.00(4) . . ?
C11 C10 Fe1 69.38(4) . . ?
C12 C11 C10 108.34(6) . . ?
C12 C11 Fe1 69.44(4) . . ?
C10 C11 Fe1 70.01(4) . . ?
C11 C12 C8 107.78(6) . . ?
C11 C12 Fe1 69.96(4) . . ?
C8 C12 Fe1 68.89(4) . . ?
O2 C13 C8 121.38(7) . . ?
O2 C13 C14 119.97(7) . . ?
C8 C13 C14 118.61(6) . . ?

loop_
_geom_bond_atom_site_label_1
_geom_bond_atom_site_label_2
_geom_bond_distance
_geom_bond_site_symmetry_2
_geom_bond_publ_flag
Fe1 C1 2.0296(7) . ?
Fe1 C8 2.0368(7) . ?
Fe1 C5 2.0410(7) . ?
Fe1 C9 2.0455(7) . ?
Fe1 C2 2.0461(7) . ?
Fe1 C12 2.0492(7) . ?
Fe1 C11 2.0560(7) . ?
Fe1 C3 2.0638(7) . ?
Fe1 C10 2.0643(7) . ?
Fe1 C4 2.0654(7) . ?
O1 C6 1.2273(9) . ?
O2 C13 1.2287(9) . ?
C1 C2 1.4384(10) . ?
C1 C5 1.4397(10) . ?
C1 C6 1.4735(10) . ?
C2 C3 1.4252(10) . ?
C3 C4 1.4310(11) . ?
C4 C5 1.4205(11) . ?
C6 C7 1.5042(11) . ?
C8 C9 1.4391(10) . ?
C8 C12 1.4409(10) . ?
C8 C13 1.4734(10) . ?
C9 C10 1.4251(11) . ?
C10 C11 1.4297(11) . ?
C11 C12 1.4243(11) . ?
C13 C14 1.5085(11) . ?
